data_7117836
loop_
_publ_author_name
'Ping Li'
'Josef M. Maier'
'Jungwun Hwang'
'Mark D. Smith'
'Jeanette A. Krause'
'Brian T. Mullis'
'Sharon M. S. Strickland'
'Ken D. Shimizu'

_publ_section_title
;
 Solvent-induced reversible solid-state colour change of an intramolecular
 charge-transfer complex
;
_journal_name_full Chem.Commun.
_journal_page_first 14809
_journal_paper_doi 10.1039/C5cc06140G
_journal_volume 51
_journal_year 2015
_chemical_formula_moiety 'C72 H54 N2 O8, 2(C H2 Cl2)'
_chemical_formula_sum 'C74 H58 Cl4 N2 O8'
_chemical_formula_weight 1245.02
_space_group_crystal_system monoclinic
_space_group_IT_number 14
_space_group_name_Hall '-P 2yn'
_space_group_name_H-M_alt 'P 1 21/n 1'
_symmetry_space_group_name_Hall '-P 2yn'
_symmetry_space_group_name_H-M 'P 1 21/n 1'
_atom_sites_solution_hydrogens geom
_atom_sites_solution_primary direct
_audit_creation_date 2015-04-23
_audit_creation_method
;
Olex2 1.2
(compiled 2015.01.26 svn.r3150 for OlexSys, GUI svn.r4998)
;
_audit_update_record
;
2015-07-12 deposited with the CCDC.
2015-08-17 downloaded from the CCDC.
;
_cell_angle_alpha 90
_cell_angle_beta 113.491(2)
_cell_angle_gamma 90
_cell_formula_units_Z 2
_cell_length_a 17.1824(9)
_cell_length_b 10.3899(5)
_cell_length_c 17.8902(9)
_cell_measurement_reflns_used 9762
_cell_measurement_temperature 100(2)
_cell_measurement_theta_max 27.89
_cell_measurement_theta_min 2.32
_cell_volume 2929.1(3)
_computing_cell_refinement 'SAINT v8.34A (Bruker, 2013)'
_computing_data_collection 'Bruker APEXII v2014.9-0 (Bruker, 2014)'
_computing_data_reduction 'SAINT v8.34A (Bruker, 2013)'
_computing_molecular_graphics 'Olex2 (Dolomanov et al., 2009)'
_computing_publication_material 'Olex2 (Dolomanov et al., 2009)'
_computing_structure_refinement 'XL (Sheldrick, 2008)'
_computing_structure_solution 'XT (Sheldrick, 2015)'
_diffrn_ambient_temperature 100(2)
_diffrn_detector 'Bruker PHOTON-100 area detector'
_diffrn_detector_area_resol_mean 10.4
_diffrn_detector_type 'CMOS area detector'
_diffrn_measured_fraction_theta_full 0.999
_diffrn_measured_fraction_theta_max 0.998
_diffrn_measurement_device 'three-circle diffractometer'
_diffrn_measurement_device_type 'Bruker D8 Quest'
_diffrn_measurement_method '\w and \f scans'
_diffrn_radiation_monochromator 'mirror optics'
_diffrn_radiation_probe x-ray
_diffrn_radiation_type MoK\a
_diffrn_radiation_wavelength 0.71073
_diffrn_reflns_av_R_equivalents 0.0473
_diffrn_reflns_av_unetI/netI 0.0138
_diffrn_reflns_laue_measured_fraction_full 0.999
_diffrn_reflns_laue_measured_fraction_max 0.998
_diffrn_reflns_limit_h_max 22
_diffrn_reflns_limit_h_min -22
_diffrn_reflns_limit_k_max 13
_diffrn_reflns_limit_k_min -13
_diffrn_reflns_limit_l_max 23
_diffrn_reflns_limit_l_min -23
_diffrn_reflns_number 142111
_diffrn_reflns_point_group_measured_fraction_full 0.999
_diffrn_reflns_point_group_measured_fraction_max 0.998
_diffrn_reflns_theta_full 27.900
_diffrn_reflns_theta_max 27.919
_diffrn_reflns_theta_min 2.320
_diffrn_source 'microfocus sealed X-ray tube'
_diffrn_source_type 'Incoatec I\ms'
_exptl_absorpt_coefficient_mu 0.266
_exptl_absorpt_correction_T_max 0.7456
_exptl_absorpt_correction_T_min 0.7185
_exptl_absorpt_correction_type multi-scan
_exptl_absorpt_process_details
;
SADABS-2014/4 (Bruker,2014/4) was used for absorption correction.
wR2(int) was 0.0707 before and 0.0583 after correction.
The Ratio of minimum to maximum transmission is 0.9637.
The \l/2 correction factor is 0.00150.
;
_exptl_crystal_colour red
_exptl_crystal_colour_primary red
_exptl_crystal_density_diffrn 1.412
_exptl_crystal_description plate
_exptl_crystal_F_000 1296
_exptl_crystal_size_max 0.24
_exptl_crystal_size_mid 0.22
_exptl_crystal_size_min 0.2
_refine_diff_density_max 0.417
_refine_diff_density_min -0.283
_refine_diff_density_rms 0.050
_refine_ls_extinction_coef 0.0024(4)
_refine_ls_extinction_expression Fc^*^=kFc[1+0.001xFc^2^\l^3^/sin(2\q)]^-1/4^
_refine_ls_extinction_method SHELXL
_refine_ls_goodness_of_fit_ref 1.044
_refine_ls_hydrogen_treatment constr
_refine_ls_matrix_type full
_refine_ls_number_parameters 457
_refine_ls_number_reflns 7012
_refine_ls_number_restraints 50
_refine_ls_restrained_S_all 1.043
_refine_ls_R_factor_all 0.0438
_refine_ls_R_factor_gt 0.0371
_refine_ls_shift/su_max 0.000
_refine_ls_shift/su_mean 0.000
_refine_ls_structure_factor_coef Fsqd
_refine_ls_weighting_details 'w=1/[\s^2^(Fo^2^)+(0.0447P)^2^+1.7845P] where P=(Fo^2^+2Fc^2^)/3'
_refine_ls_weighting_scheme calc
_refine_ls_wR_factor_gt 0.0931
_refine_ls_wR_factor_ref 0.0971
_reflns_number_gt 6168
_reflns_number_total 7012
_reflns_threshold_expression 'I > 2\s(I)'
_cod_data_source_file c5cc06140g2.cif.txt
_cod_data_source_block dfya53_dcm_0m
_cod_database_code 7117836
_shelxl_version_number 2014/6
_shelx_space_group_comment
;
The symmetry employed for this shelxl refinement is uniquely defined
by the following loop, which should always be used as a source of
symmetry information in preference to the above space-group names.
They are only intended as comments.
;
_olex2_refinement_description
;
1. Fixed Uiso
 At 1.2 times of:
  All C(H) groups, All C(H,H) groups, All C(H,H,H,H) groups
 At 1.5 times of:
  All C(H,H,H) groups
2. Shared sites
{C16A, C16B}
3. Uiso/Uaniso restraints and constraints
Uanis(Cl1S_1) = Uanis(Cl1S_2)
Uanis(C1S_1) = Uanis(C1S_2)
Uanis(Cl2S_1) = Uanis(Cl2S_2)
Uanis(C16A) = Uanis(C16B)
Uanis(C17A) = Uanis(C17B)
Uanis(C18A) = Uanis(C18B)
Uanis(C19A) = Uanis(C19B)
Uanis(C20A) = Uanis(C20B)
Uanis(C21A) = Uanis(C21B)
Uanis(C22A) = Uanis(C22B)
Uanis(C23A) = Uanis(C23B)
Uanis(C24A) = Uanis(C24B)
Uanis(C25A) = Uanis(C25B)
Uanis(C26A) = Uanis(C26B)
Uanis(C27A) = Uanis(C27B)
Uanis(C28A) = Uanis(C28B)
Uanis(C29A) = Uanis(C29B)
Uanis(C30A) = Uanis(C30B)
Uanis(C31A) = Uanis(C31B)
4. Same fragment restrains
{C16A, C17A, C18A, C19A, C20A, C21A, C22A, C23A, C24A, C25A, C26A, C27A, C28A,
C29A, C30A, C31A} sigma for 1-2: 0.01, 1-3: 0.04
as
{C16B, C17B, C18B, C19B, C20B, C21B, C22B, C23B, C24B, C25B, C26B, C27B, C28B,
C29B, C30B, C31B}
{C1S_1, Cl2S_1, Cl1S_1} sigma for 1-2: 0.01, 1-3: 0.04
as
{C1S_2, Cl2S_2, Cl1S_2}
5. Others
 Sof(H15C)=Sof(H15D)=Sof(C16B)=Sof(C17B)=Sof(C18B)=Sof(H18B)=Sof(C19B)=
 Sof(H19B)=Sof(C20B)=Sof(C21B)=Sof(C22B)=Sof(C23B)=Sof(C24B)=Sof(H24B)=
 Sof(C25B)=Sof(H25B)=Sof(C26B)=Sof(H26B)=Sof(C27B)=Sof(H27B)=Sof(C28B)=
 Sof(H28B)=Sof(C29B)=Sof(C30B)=Sof(H30B)=Sof(C31B)=Sof(H31B)=1-FVAR(1)
 Sof(H15A)=Sof(H15B)=Sof(C16A)=Sof(C17A)=Sof(C18A)=Sof(H18A)=Sof(C19A)=
 Sof(H19A)=Sof(C20A)=Sof(C21A)=Sof(C22A)=Sof(C23A)=Sof(C24A)=Sof(H24A)=
 Sof(C25A)=Sof(H25A)=Sof(C26A)=Sof(H26A)=Sof(C27A)=Sof(H27A)=Sof(C28A)=
 Sof(H28A)=Sof(C29A)=Sof(C30A)=Sof(H30A)=Sof(C31A)=Sof(H31A)=FVAR(1)
 Sof(C1S)=Sof(H1SA)=Sof(H1SB)=Sof(Cl2S)=Sof(Cl1S)=1-FVAR(2)
 Sof(C1S)=Sof(H1SA)=Sof(H1SB)=Sof(Cl2S)=Sof(Cl1S)=FVAR(2)
6.a Secondary CH2 refined with riding coordinates:
 C15(H15A,H15B), C15(H15C,H15D), C35(H35A,H35B), C1S(H1SA,H1SB), C1S(H1SA,H1SB)
6.b Aromatic/amide H refined with riding coordinates:
 C6(H6), C7(H7), C10(H10), C11(H11), C13(H13), C18A(H18A), C19A(H19A),
 C24A(H24A), C25A(H25A), C26A(H26A), C27A(H27A), C28A(H28A), C30A(H30A),
 C31A(H31A), C18B(H18B), C19B(H19B), C24B(H24B), C25B(H25B), C26B(H26B),
 C27B(H27B), C28B(H28B), C30B(H30B), C31B(H31B)
6.c Idealised Me refined as rotating group:
 C33(H33A,H33B,H33C), C34(H34A,H34B,H34C), C36(H36A,H36B,H36C)
;
_olex2_submission_special_instructions 'No special instructions were received'

loop_
_space_group_symop_operation_xyz
'x, y, z'
'-x+1/2, y+1/2, -z+1/2'
'-x, -y, -z'
'x-1/2, -y-1/2, z-1/2'

loop_
_atom_site_label
_atom_site_type_symbol
_atom_site_fract_x
_atom_site_fract_y
_atom_site_fract_z
_atom_site_U_iso_or_equiv
_atom_site_adp_type
_atom_site_occupancy
_atom_site_site_symmetry_order
_atom_site_calc_flag
_atom_site_refinement_flags_posn
_atom_site_refinement_flags_adp
_atom_site_refinement_flags_occupancy
_atom_site_disorder_assembly
_atom_site_disorder_group
O1 O 0.23846(5) 0.42254(10) 0.40083(5) 0.01848(19) Uani 1 1 d . . . . .
O2 O 0.39149(6) 0.47726(10) 0.67250(5) 0.0200(2) Uani 1 1 d . . . . .
O3 O 0.19983(5) 0.63327(8) 0.51330(5) 0.01556(18) Uani 1 1 d . . . . .
O4 O 0.09042(6) 0.61474(10) 0.38992(6) 0.0227(2) Uani 1 1 d . . . . .
N1 N 0.31690(6) 0.44037(10) 0.53703(6) 0.0119(2) Uani 1 1 d . . . . .
C1 C 0.30744(7) 0.44137(11) 0.45548(7) 0.0115(2) Uani 1 1 d . . . . .
C2 C 0.38535(7) 0.46456(11) 0.44106(7) 0.0102(2) Uani 1 1 d . . . . .
C3 C 0.46298(7) 0.48996(10) 0.50745(7) 0.0092(2) Uani 1 1 d . . . . .
C4 C 0.46825(7) 0.49635(11) 0.58822(7) 0.0107(2) Uani 1 1 d . . . . .
C5 C 0.39169(7) 0.47213(11) 0.60502(7) 0.0123(2) Uani 1 1 d . . . . .
C6 C 0.38165(7) 0.45925(11) 0.36264(7) 0.0124(2) Uani 1 1 d . . . . .
H6 H 0.3291 0.4427 0.3184 0.015 Uiso 1 1 calc R U . . .
C7 C 0.54469(7) 0.52172(12) 0.65203(7) 0.0128(2) Uani 1 1 d . . . . .
H7 H 0.5476 0.5264 0.7061 0.015 Uiso 1 1 calc R U . . .
C8 C 0.24192(7) 0.41671(12) 0.55277(7) 0.0123(2) Uani 1 1 d . . . . .
C9 C 0.18252(7) 0.51352(12) 0.53871(7) 0.0129(2) Uani 1 1 d . . . . .
C10 C 0.11189(7) 0.49448(12) 0.55595(7) 0.0154(2) Uani 1 1 d . . . . .
H10 H 0.0716 0.5616 0.5469 0.018 Uiso 1 1 calc R U . . .
C11 C 0.10006(7) 0.37623(12) 0.58662(8) 0.0156(2) Uani 1 1 d . . . . .
H11 H 0.0515 0.3638 0.5987 0.019 Uiso 1 1 calc R U . . .
C12 C 0.15793(7) 0.27563(12) 0.60007(7) 0.0144(2) Uani 1 1 d . . . . .
C13 C 0.22978(7) 0.29936(12) 0.58302(7) 0.0147(2) Uani 1 1 d . . . . .
H13 H 0.2709 0.2333 0.5925 0.018 Uiso 1 1 calc R U . . .
C14 C 0.14919(7) 0.67460(13) 0.43674(8) 0.0162(2) Uani 1 1 d . . . . .
C15 C 0.17865(8) 0.80566(13) 0.42234(9) 0.0196(3) Uani 1 1 d . . . . .
H15A H 0.1848 0.8624 0.4688 0.024 Uiso 0.760(3) 1 calc R U P A 1
H15B H 0.1347 0.8436 0.3727 0.024 Uiso 0.760(3) 1 calc R U P A 1
H15C H 0.1848 0.8624 0.4688 0.024 Uiso 0.240(3) 1 calc R U P A 2
H15D H 0.1347 0.8436 0.3727 0.024 Uiso 0.240(3) 1 calc R U P A 2
C16A C 0.26244(8) 0.80173(12) 0.41238(8) 0.0167(2) Uani 0.760(3) 1 d D . P A 1
C17A C 0.3426(2) 0.815(2) 0.4768(2) 0.0156(4) Uani 0.760(3) 1 d D . P A 1
C18A C 0.35526(17) 0.8262(7) 0.5607(2) 0.0191(6) Uani 0.760(3) 1 d D . P A 1
H18A H 0.3076 0.8226 0.5749 0.023 Uiso 0.760(3) 1 calc R U P A 1
C19A C 0.43388(15) 0.8422(3) 0.62037(16) 0.0226(5) Uani 0.760(3) 1 d D . P A 1
H19A H 0.4400 0.8491 0.6754 0.027 Uiso 0.760(3) 1 calc R U P A 1
C20A C 0.50773(13) 0.8488(2) 0.60221(14) 0.0208(5) Uani 0.760(3) 1 d D . P A 1
C21A C 0.49772(13) 0.8358(2) 0.52011(14) 0.0183(5) Uani 0.760(3) 1 d D . P A 1
C22A C 0.41525(17) 0.8173(4) 0.45681(13) 0.0162(5) Uani 0.760(3) 1 d D . P A 1
C23A C 0.40635(14) 0.8054(3) 0.37497(14) 0.0172(5) Uani 0.760(3) 1 d D . P A 1
C24A C 0.32551(14) 0.7908(3) 0.31320(14) 0.0187(5) Uani 0.760(3) 1 d D . P A 1
H24A H 0.3190 0.7812 0.2582 0.022 Uiso 0.760(3) 1 calc R U P A 1
C25A C 0.25444(14) 0.7904(5) 0.33215(15) 0.0183(5) Uani 0.760(3) 1 d D . P A 1
H25A H 0.1996 0.7824 0.2896 0.022 Uiso 0.760(3) 1 calc R U P A 1
C26A C 0.58907(13) 0.8709(2) 0.66290(15) 0.0290(5) Uani 0.760(3) 1 d D . P A 1
H26A H 0.5964 0.8806 0.7181 0.035 Uiso 0.760(3) 1 calc R U P A 1
C27A C 0.65880(13) 0.8786(2) 0.64214(19) 0.0326(7) Uani 0.760(3) 1 d D . P A 1
H27A H 0.7136 0.8927 0.6837 0.039 Uiso 0.760(3) 1 calc R U P A 1
C28A C 0.64998(12) 0.86605(19) 0.56257(19) 0.0306(6) Uani 0.760(3) 1 d D . P A 1
H28A H 0.6986 0.8718 0.5500 0.037 Uiso 0.760(3) 1 calc R U P A 1
C29A C 0.57004(12) 0.84488(19) 0.49976(18) 0.0224(5) Uani 0.760(3) 1 d D . P A 1
C30A C 0.55800(14) 0.83394(19) 0.41651(19) 0.0259(5) Uani 0.760(3) 1 d D . P A 1
H30A H 0.6057 0.8412 0.4026 0.031 Uiso 0.760(3) 1 calc R U P A 1
C31A C 0.48107(15) 0.8137(2) 0.35733(16) 0.0248(5) Uani 0.760(3) 1 d D . P A 1
H31A H 0.4757 0.8047 0.3026 0.030 Uiso 0.760(3) 1 calc R U P A 1
C16B C 0.26244(8) 0.80173(12) 0.41238(8) 0.0167(2) Uani 0.240(3) 1 d D . P A 2
C17B C 0.3393(6) 0.814(7) 0.4833(7) 0.0156(4) Uani 0.240(3) 1 d D . P A 2
C18B C 0.3406(7) 0.831(2) 0.5638(7) 0.0191(6) Uani 0.240(3) 1 d D . P A 2
H18B H 0.2888 0.8271 0.5708 0.023 Uiso 0.240(3) 1 calc R U P A 2
C19B C 0.4140(5) 0.8542(11) 0.6299(6) 0.0226(5) Uani 0.240(3) 1 d D . P A 2
H19B H 0.4114 0.8660 0.6815 0.027 Uiso 0.240(3) 1 calc R U P A 2
C20B C 0.4937(4) 0.8606(8) 0.6246(5) 0.0208(5) Uani 0.240(3) 1 d D . P A 2
C21B C 0.4973(5) 0.8441(9) 0.5480(5) 0.0183(5) Uani 0.240(3) 1 d D . P A 2
C22B C 0.4206(6) 0.8182(17) 0.4776(5) 0.0162(5) Uani 0.240(3) 1 d D . P A 2
C23B C 0.4246(5) 0.8051(11) 0.4009(5) 0.0172(5) Uani 0.240(3) 1 d D . P A 2
C24B C 0.3514(5) 0.7863(10) 0.3338(5) 0.0187(5) Uani 0.240(3) 1 d D . P A 2
H24B H 0.3539 0.7750 0.2821 0.022 Uiso 0.240(3) 1 calc R U P A 2
C25B C 0.2733(6) 0.7835(19) 0.3395(5) 0.0183(5) Uani 0.240(3) 1 d D . P A 2
H25B H 0.2242 0.7682 0.2912 0.022 Uiso 0.240(3) 1 calc R U P A 2
C26B C 0.5712(4) 0.8861(7) 0.6918(5) 0.0290(5) Uani 0.240(3) 1 d D . P A 2
H26B H 0.5718 0.8960 0.7449 0.035 Uiso 0.240(3) 1 calc R U P A 2
C27B C 0.6463(4) 0.8966(7) 0.6800(5) 0.0326(7) Uani 0.240(3) 1 d D . P A 2
H27B H 0.6974 0.9152 0.7257 0.039 Uiso 0.240(3) 1 calc R U P A 2
C28B C 0.6495(5) 0.8814(9) 0.6053(6) 0.0306(6) Uani 0.240(3) 1 d D . P A 2
H28B H 0.7020 0.8890 0.5997 0.037 Uiso 0.240(3) 1 calc R U P A 2
C29B C 0.5750(4) 0.8545(7) 0.5371(5) 0.0224(5) Uani 0.240(3) 1 d D . P A 2
C30B C 0.5746(5) 0.8400(7) 0.4584(6) 0.0259(5) Uani 0.240(3) 1 d D . P A 2
H30B H 0.6268 0.8489 0.4523 0.031 Uiso 0.240(3) 1 calc R U P A 2
C31B C 0.5051(5) 0.8148(8) 0.3928(5) 0.0248(5) Uani 0.240(3) 1 d D . P A 2
H31B H 0.5079 0.8033 0.3413 0.030 Uiso 0.240(3) 1 calc R U P A 2
C32 C 0.14735(8) 0.14429(12) 0.63419(8) 0.0178(3) Uani 1 1 d . . . . .
C33 C 0.06239(9) 0.13284(14) 0.64300(9) 0.0248(3) Uani 1 1 d . . . . .
H33A H 0.0585 0.2005 0.6795 0.037 Uiso 1 1 calc R U . . .
H33B H 0.0587 0.0483 0.6657 0.037 Uiso 1 1 calc R U . . .
H33C H 0.0157 0.1424 0.5894 0.037 Uiso 1 1 calc R U . . .
C34 C 0.15091(10) 0.03675(14) 0.57666(10) 0.0282(3) Uani 1 1 d . . . . .
H34A H 0.1051 0.0490 0.5228 0.042 Uiso 1 1 calc R U . . .
H34B H 0.1442 -0.0469 0.5987 0.042 Uiso 1 1 calc R U . . .
H34C H 0.2057 0.0396 0.5718 0.042 Uiso 1 1 calc R U . . .
C35 C 0.22132(9) 0.12303(14) 0.71826(9) 0.0237(3) Uani 1 1 d . . . . .
H35A H 0.2134 0.0386 0.7399 0.028 Uiso 1 1 calc R U . . .
H35B H 0.2751 0.1191 0.7103 0.028 Uiso 1 1 calc R U . . .
C36 C 0.22964(11) 0.22512(17) 0.78101(9) 0.0337(4) Uani 1 1 d . . . . .
H36A H 0.2363 0.3096 0.7599 0.050 Uiso 1 1 calc R U . . .
H36B H 0.2794 0.2068 0.8311 0.050 Uiso 1 1 calc R U . . .
H36C H 0.1786 0.2253 0.7928 0.050 Uiso 1 1 calc R U . . .
C1S_1 C 0.43202(11) 0.7836(2) 0.12585(13) 0.0261(5) Uani 0.861(3) 1 d D . P B 1
H1SA_1 H 0.4161 0.7967 0.0668 0.031 Uiso 0.861(3) 1 calc R U P B 1
H1SB_1 H 0.4109 0.8581 0.1468 0.031 Uiso 0.861(3) 1 calc R U P B 1
Cl2S_1 Cl 0.54342(3) 0.77581(13) 0.17595(5) 0.0386(2) Uani 0.861(3) 1 d D . P B 1
Cl1S_1 Cl 0.38365(6) 0.64047(10) 0.14112(7) 0.02654(16) Uani 0.861(3) 1 d D . P B 1
C1S_2 C 0.4319(6) 0.8170(11) 0.1418(11) 0.0261(5) Uani 0.139(3) 1 d D . P B 2
H1SA_2 H 0.4145 0.8430 0.0842 0.031 Uiso 0.139(3) 1 calc R U P B 2
H1SB_2 H 0.4043 0.8758 0.1675 0.031 Uiso 0.139(3) 1 calc R U P B 2
Cl2S_2 Cl 0.5429(2) 0.8280(7) 0.1930(3) 0.0386(2) Uani 0.139(3) 1 d D . P B 2
Cl1S_2 Cl 0.3990(5) 0.6566(8) 0.1466(5) 0.02654(16) Uani 0.139(3) 1 d D . P B 2

loop_
_atom_site_aniso_label
_atom_site_aniso_U_11
_atom_site_aniso_U_22
_atom_site_aniso_U_33
_atom_site_aniso_U_23
_atom_site_aniso_U_13
_atom_site_aniso_U_12
O1 0.0103(4) 0.0283(5) 0.0172(4) -0.0027(4) 0.0057(3) -0.0032(4)
O2 0.0160(4) 0.0328(5) 0.0152(4) -0.0012(4) 0.0103(4) -0.0026(4)
O3 0.0132(4) 0.0147(4) 0.0191(4) 0.0042(3) 0.0068(3) 0.0003(3)
O4 0.0139(4) 0.0278(5) 0.0243(5) 0.0063(4) 0.0054(4) -0.0022(4)
N1 0.0086(4) 0.0154(5) 0.0148(5) 0.0012(4) 0.0078(4) -0.0002(4)
C1 0.0107(5) 0.0112(5) 0.0147(5) 0.0004(4) 0.0072(4) 0.0005(4)
C2 0.0085(5) 0.0090(5) 0.0142(5) 0.0003(4) 0.0058(4) 0.0002(4)
C3 0.0090(5) 0.0079(5) 0.0122(5) 0.0005(4) 0.0056(4) 0.0004(4)
C4 0.0101(5) 0.0107(5) 0.0135(5) 0.0007(4) 0.0071(4) 0.0006(4)
C5 0.0107(5) 0.0131(5) 0.0149(5) 0.0007(4) 0.0071(4) 0.0007(4)
C6 0.0097(5) 0.0144(5) 0.0124(5) -0.0002(4) 0.0036(4) -0.0009(4)
C7 0.0132(5) 0.0153(5) 0.0111(5) -0.0002(4) 0.0061(4) -0.0001(4)
C8 0.0086(5) 0.0178(6) 0.0133(5) -0.0011(4) 0.0070(4) -0.0015(4)
C9 0.0123(5) 0.0139(5) 0.0134(5) 0.0014(4) 0.0060(4) -0.0010(4)
C10 0.0112(5) 0.0180(6) 0.0188(6) 0.0008(5) 0.0079(5) 0.0035(4)
C11 0.0103(5) 0.0221(6) 0.0177(6) 0.0015(5) 0.0089(4) 0.0000(5)
C12 0.0125(5) 0.0170(6) 0.0157(6) 0.0017(4) 0.0078(5) -0.0011(4)
C13 0.0117(5) 0.0162(6) 0.0189(6) 0.0016(5) 0.0089(5) 0.0018(4)
C14 0.0110(5) 0.0196(6) 0.0206(6) 0.0058(5) 0.0091(5) 0.0047(5)
C15 0.0128(6) 0.0191(6) 0.0270(7) 0.0092(5) 0.0079(5) 0.0036(5)
C16A 0.0153(6) 0.0131(6) 0.0236(6) 0.0041(5) 0.0097(5) -0.0001(5)
C17A 0.0146(6) 0.0095(6) 0.0234(9) 0.0035(19) 0.0082(6) 0.0006(10)
C18A 0.0173(13) 0.0162(9) 0.0240(7) 0.0036(6) 0.0087(8) 0.0001(15)
C19A 0.0234(13) 0.0174(9) 0.0232(10) 0.0031(7) 0.0053(8) 0.0020(9)
C20A 0.0164(9) 0.0115(8) 0.0294(14) 0.0021(8) 0.0038(7) 0.0018(6)
C21A 0.0137(6) 0.0078(7) 0.0313(14) 0.0015(10) 0.0069(9) 0.0014(5)
C22A 0.0143(7) 0.0085(6) 0.0258(14) 0.0029(15) 0.0081(10) 0.0006(6)
C23A 0.0167(12) 0.0111(6) 0.0262(14) -0.0014(12) 0.0110(11) -0.0013(9)
C24A 0.0180(13) 0.0190(7) 0.0198(13) -0.0023(9) 0.0084(10) -0.0046(11)
C25A 0.0135(13) 0.0185(9) 0.0207(8) 0.0013(8) 0.0045(9) -0.0036(15)
C26A 0.0214(10) 0.0156(8) 0.0371(13) 0.0032(8) -0.0018(8) 0.0011(7)
C27A 0.0157(9) 0.0148(9) 0.0516(18) 0.0058(12) -0.0031(11) -0.0015(7)
C28A 0.0128(8) 0.0129(8) 0.0604(17) 0.0049(10) 0.0085(10) 0.0014(6)
C29A 0.0154(7) 0.0088(7) 0.0414(16) 0.0022(10) 0.0096(11) 0.0013(5)
C30A 0.0224(11) 0.0125(7) 0.0524(16) 0.0021(11) 0.0249(13) 0.0021(7)
C31A 0.0277(12) 0.0155(7) 0.0413(14) -0.0019(11) 0.0242(11) -0.0004(8)
C16B 0.0153(6) 0.0131(6) 0.0236(6) 0.0041(5) 0.0097(5) -0.0001(5)
C17B 0.0146(6) 0.0095(6) 0.0234(9) 0.0035(19) 0.0082(6) 0.0006(10)
C18B 0.0173(13) 0.0162(9) 0.0240(7) 0.0036(6) 0.0087(8) 0.0001(15)
C19B 0.0234(13) 0.0174(9) 0.0232(10) 0.0031(7) 0.0053(8) 0.0020(9)
C20B 0.0164(9) 0.0115(8) 0.0294(14) 0.0021(8) 0.0038(7) 0.0018(6)
C21B 0.0137(6) 0.0078(7) 0.0313(14) 0.0015(10) 0.0069(9) 0.0014(5)
C22B 0.0143(7) 0.0085(6) 0.0258(14) 0.0029(15) 0.0081(10) 0.0006(6)
C23B 0.0167(12) 0.0111(6) 0.0262(14) -0.0014(12) 0.0110(11) -0.0013(9)
C24B 0.0180(13) 0.0190(7) 0.0198(13) -0.0023(9) 0.0084(10) -0.0046(11)
C25B 0.0135(13) 0.0185(9) 0.0207(8) 0.0013(8) 0.0045(9) -0.0036(15)
C26B 0.0214(10) 0.0156(8) 0.0371(13) 0.0032(8) -0.0018(8) 0.0011(7)
C27B 0.0157(9) 0.0148(9) 0.0516(18) 0.0058(12) -0.0031(11) -0.0015(7)
C28B 0.0128(8) 0.0129(8) 0.0604(17) 0.0049(10) 0.0085(10) 0.0014(6)
C29B 0.0154(7) 0.0088(7) 0.0414(16) 0.0022(10) 0.0096(11) 0.0013(5)
C30B 0.0224(11) 0.0125(7) 0.0524(16) 0.0021(11) 0.0249(13) 0.0021(7)
C31B 0.0277(12) 0.0155(7) 0.0413(14) -0.0019(11) 0.0242(11) -0.0004(8)
C32 0.0168(6) 0.0173(6) 0.0229(6) 0.0024(5) 0.0116(5) -0.0020(5)
C33 0.0205(6) 0.0266(7) 0.0312(7) 0.0062(6) 0.0143(6) -0.0039(5)
C34 0.0395(8) 0.0192(7) 0.0319(8) -0.0017(6) 0.0207(7) -0.0044(6)
C35 0.0212(6) 0.0246(7) 0.0260(7) 0.0084(5) 0.0103(5) 0.0005(5)
C36 0.0377(9) 0.0371(9) 0.0219(7) 0.0021(6) 0.0073(6) -0.0057(7)
C1S_1 0.0169(7) 0.0286(11) 0.0311(11) 0.0112(8) 0.0078(7) 0.0044(7)
Cl2S_1 0.01634(18) 0.0521(6) 0.0486(3) 0.0183(4) 0.01412(19) 0.0049(2)
Cl1S_1 0.0227(4) 0.0268(4) 0.0303(3) 0.0016(2) 0.0108(3) -0.0019(2)
C1S_2 0.0169(7) 0.0286(11) 0.0311(11) 0.0112(8) 0.0078(7) 0.0044(7)
Cl2S_2 0.01634(18) 0.0521(6) 0.0486(3) 0.0183(4) 0.01412(19) 0.0049(2)
Cl1S_2 0.0227(4) 0.0268(4) 0.0303(3) 0.0016(2) 0.0108(3) -0.0019(2)

loop_
_atom_type_symbol
_atom_type_description
_atom_type_scat_dispersion_real
_atom_type_scat_dispersion_imag
_atom_type_scat_source
C C 0.0033 0.0016 'International Tables Vol C Tables 4.2.6.8 and 6.1.1.4'
H H 0.0000 0.0000 'International Tables Vol C Tables 4.2.6.8 and 6.1.1.4'
Cl Cl 0.1484 0.1585 'International Tables Vol C Tables 4.2.6.8 and 6.1.1.4'
N N 0.0061 0.0033 'International Tables Vol C Tables 4.2.6.8 and 6.1.1.4'
O O 0.0106 0.0060 'International Tables Vol C Tables 4.2.6.8 and 6.1.1.4'

loop_
_geom_angle_atom_site_label_1
_geom_angle_atom_site_label_2
_geom_angle_atom_site_label_3
_geom_angle
_geom_angle_site_symmetry_1
_geom_angle_site_symmetry_3
C14 O3 C9 118.23(10) . .
C1 N1 C5 125.65(9) . .
C1 N1 C8 117.48(9) . .
C5 N1 C8 116.60(9) . .
O1 C1 N1 120.50(10) . .
O1 C1 C2 123.10(11) . .
N1 C1 C2 116.40(10) . .
C3 C2 C1 120.01(10) . .
C6 C2 C1 119.48(10) . .
C6 C2 C3 120.51(10) . .
C2 C3 C3 119.17(13) . 3_666
C4 C3 C2 121.51(10) . .
C4 C3 C3 119.32(13) . 3_666
C3 C4 C5 119.92(10) . .
C7 C4 C3 120.47(10) . .
C7 C4 C5 119.58(10) . .
O2 C5 N1 120.42(10) . .
O2 C5 C4 123.39(11) . .
N1 C5 C4 116.19(10) . .
C2 C6 H6 119.9 . .
C2 C6 C7 120.29(10) . 3_666
C7 C6 H6 119.9 3_666 .
C4 C7 C6 120.24(10) . 3_666
C4 C7 H7 119.9 . .
C6 C7 H7 119.9 3_666 .
C9 C8 N1 119.44(11) . .
C9 C8 C13 119.80(10) . .
C13 C8 N1 120.75(10) . .
C8 C9 O3 118.02(10) . .
C10 C9 O3 121.37(11) . .
C10 C9 C8 120.40(11) . .
C9 C10 H10 120.2 . .
C9 C10 C11 119.59(11) . .
C11 C10 H10 120.2 . .
C10 C11 H11 119.3 . .
C10 C11 C12 121.50(11) . .
C12 C11 H11 119.3 . .
C11 C12 C13 117.26(11) . .
C11 C12 C32 123.03(11) . .
C13 C12 C32 119.70(11) . .
C8 C13 C12 121.44(11) . .
C8 C13 H13 119.3 . .
C12 C13 H13 119.3 . .
O3 C14 C15 109.36(11) . .
O4 C14 O3 124.08(12) . .
O4 C14 C15 126.55(12) . .
C14 C15 H15A 108.9 . .
C14 C15 H15B 108.9 . .
C14 C15 H15C 108.9 . .
C14 C15 H15D 108.9 . .
C14 C15 C16A 113.16(10) . .
C14 C15 C16B 113.16(10) . .
H15A C15 H15B 107.8 . .
H15C C15 H15D 107.8 . .
C16A C15 H15A 108.9 . .
C16A C15 H15B 108.9 . .
C16B C15 H15C 108.9 . .
C16B C15 H15D 108.9 . .
C17A C16A C15 124.45(18) . .
C25A C16A C15 114.49(14) . .
C25A C16A C17A 121.00(19) . .
C16A C17A C18A 123.8(3) . .
C16A C17A C22A 117.7(2) . .
C22A C17A C18A 118.5(2) . .
C17A C18A H18A 119.3 . .
C19A C18A C17A 121.5(2) . .
C19A C18A H18A 119.3 . .
C18A C19A H19A 119.3 . .
C18A C19A C20A 121.5(2) . .
C20A C19A H19A 119.3 . .
C21A C20A C19A 118.60(18) . .
C26A C20A C19A 122.1(2) . .
C26A C20A C21A 119.3(2) . .
C20A C21A C22A 120.43(18) . .
C20A C21A C29A 119.94(19) . .
C29A C21A C22A 119.6(2) . .
C17A C22A C21A 119.55(19) . .
C23A C22A C17A 120.8(2) . .
C23A C22A C21A 119.7(2) . .
C22A C23A C31A 118.85(19) . .
C24A C23A C22A 119.4(2) . .
C24A C23A C31A 121.7(2) . .
C23A C24A H24A 120.0 . .
C25A C24A C23A 120.0(2) . .
C25A C24A H24A 120.0 . .
C16A C25A C24A 121.0(2) . .
C16A C25A H25A 119.5 . .
C24A C25A H25A 119.5 . .
C20A C26A H26A 120.0 . .
C27A C26A C20A 120.0(2) . .
C27A C26A H26A 120.0 . .
C26A C27A H27A 119.4 . .
C28A C27A C26A 121.29(19) . .
C28A C27A H27A 119.4 . .
C27A C28A H28A 119.6 . .
C27A C28A C29A 120.8(2) . .
C29A C28A H28A 119.6 . .
C28A C29A C21A 118.6(2) . .
C28A C29A C30A 122.6(2) . .
C30A C29A C21A 118.81(17) . .
C29A C30A H30A 119.2 . .
C31A C30A C29A 121.67(18) . .
C31A C30A H30A 119.2 . .
C23A C31A H31A 119.3 . .
C30A C31A C23A 121.4(2) . .
C30A C31A H31A 119.3 . .
C17B C16B C15 118.5(5) . .
C25B C16B C15 126.6(4) . .
C25B C16B C17B 114.8(7) . .
C16B C17B C18B 122.7(9) . .
C16B C17B C22B 121.3(8) . .
C22B C17B C18B 115.9(8) . .
C17B C18B H18B 119.0 . .
C19B C18B C17B 122.0(10) . .
C19B C18B H18B 119.0 . .
C18B C19B H19B 118.8 . .
C18B C19B C20B 122.4(9) . .
C20B C19B H19B 118.8 . .
C19B C20B C26B 124.0(7) . .
C21B C20B C19B 118.8(7) . .
C21B C20B C26B 117.2(7) . .
C20B C21B C22B 119.6(7) . .
C20B C21B C29B 122.0(7) . .
C29B C21B C22B 118.4(7) . .
C21B C22B C17B 121.3(8) . .
C23B C22B C17B 119.5(8) . .
C23B C22B C21B 119.1(8) . .
C22B C23B C31B 120.7(7) . .
C24B C23B C22B 119.0(7) . .
C24B C23B C31B 120.3(7) . .
C23B C24B H24B 119.4 . .
C23B C24B C25B 121.3(9) . .
C25B C24B H24B 119.4 . .
C16B C25B H25B 118.1 . .
C24B C25B C16B 123.9(9) . .
C24B C25B H25B 118.1 . .
C20B C26B H26B 120.0 . .
C27B C26B C20B 119.9(7) . .
C27B C26B H26B 120.0 . .
C26B C27B H27B 118.7 . .
C28B C27B C26B 122.6(7) . .
C28B C27B H27B 118.7 . .
C27B C28B H28B 120.2 . .
C27B C28B C29B 119.7(8) . .
C29B C28B H28B 120.2 . .
C28B C29B C21B 118.5(7) . .
C28B C29B C30B 121.9(7) . .
C30B C29B C21B 119.6(6) . .
C29B C30B H30B 118.4 . .
C31B C30B C29B 123.3(7) . .
C31B C30B H30B 118.4 . .
C23B C31B H31B 120.5 . .
C30B C31B C23B 118.9(7) . .
C30B C31B H31B 120.5 . .
C12 C32 C34 109.72(10) . .
C12 C32 C35 109.34(10) . .
C33 C32 C12 112.22(11) . .
C33 C32 C34 107.82(11) . .
C33 C32 C35 109.57(11) . .
C34 C32 C35 108.07(11) . .
C32 C33 H33A 109.5 . .
C32 C33 H33B 109.5 . .
C32 C33 H33C 109.5 . .
H33A C33 H33B 109.5 . .
H33A C33 H33C 109.5 . .
H33B C33 H33C 109.5 . .
C32 C34 H34A 109.5 . .
C32 C34 H34B 109.5 . .
C32 C34 H34C 109.5 . .
H34A C34 H34B 109.5 . .
H34A C34 H34C 109.5 . .
H34B C34 H34C 109.5 . .
C32 C35 H35A 108.6 . .
C32 C35 H35B 108.6 . .
H35A C35 H35B 107.5 . .
C36 C35 C32 114.81(12) . .
C36 C35 H35A 108.6 . .
C36 C35 H35B 108.6 . .
C35 C36 H36A 109.5 . .
C35 C36 H36B 109.5 . .
C35 C36 H36C 109.5 . .
H36A C36 H36B 109.5 . .
H36A C36 H36C 109.5 . .
H36B C36 H36C 109.5 . .
H1SA_1 C1S_1 H1SB_1 108.0 . .
Cl2S_1 C1S_1 H1SA_1 109.4 . .
Cl2S_1 C1S_1 H1SB_1 109.4 . .
Cl2S_1 C1S_1 Cl1S_1 111.29(11) . .
Cl1S_1 C1S_1 H1SA_1 109.4 . .
Cl1S_1 C1S_1 H1SB_1 109.4 . .
H1SA_2 C1S_2 H1SB_2 108.2 . .
Cl2S_2 C1S_2 H1SA_2 109.7 . .
Cl2S_2 C1S_2 H1SB_2 109.7 . .
Cl2S_2 C1S_2 Cl1S_2 109.6(6) . .
Cl1S_2 C1S_2 H1SA_2 109.7 . .
Cl1S_2 C1S_2 H1SB_2 109.7 . .

loop_
_geom_bond_atom_site_label_1
_geom_bond_atom_site_label_2
_geom_bond_distance
_geom_bond_site_symmetry_2
O1 C1 1.2145(15) .
O2 C5 1.2098(15) .
O3 C9 1.3968(14) .
O3 C14 1.3666(15) .
O4 C14 1.1974(16) .
N1 C1 1.4022(15) .
N1 C5 1.4120(15) .
N1 C8 1.4453(14) .
C1 C2 1.4805(15) .
C2 C3 1.4129(15) .
C2 C6 1.3800(16) .
C3 C3 1.415(2) 3_666
C3 C4 1.4129(15) .
C4 C5 1.4831(15) .
C4 C7 1.3793(16) .
C6 H6 0.9500 .
C6 C7 1.4052(16) 3_666
C7 C6 1.4052(16) 3_666
C7 H7 0.9500 .
C8 C9 1.3827(17) .
C8 C13 1.3831(17) .
C9 C10 1.3803(16) .
C10 H10 0.9500 .
C10 C11 1.3931(18) .
C11 H11 0.9500 .
C11 C12 1.3959(17) .
C12 C13 1.4065(16) .
C12 C32 1.5350(17) .
C13 H13 0.9500 .
C14 C15 1.5102(18) .
C15 H15A 0.9900 .
C15 H15B 0.9900 .
C15 H15C 0.9900 .
C15 H15D 0.9900 .
C15 C16A 1.5201(17) .
C15 C16B 1.5201(17) .
C16A C17A 1.406(3) .
C16A C25A 1.391(3) .
C17A C18A 1.434(3) .
C17A C22A 1.429(3) .
C18A H18A 0.9500 .
C18A C19A 1.357(3) .
C19A H19A 0.9500 .
C19A C20A 1.431(3) .
C20A C21A 1.416(3) .
C20A C26A 1.405(3) .
C21A C22A 1.431(3) .
C21A C29A 1.431(3) .
C22A C23A 1.416(3) .
C23A C24A 1.396(3) .
C23A C31A 1.442(3) .
C24A H24A 0.9500 .
C24A C25A 1.392(3) .
C25A H25A 0.9500 .
C26A H26A 0.9500 .
C26A C27A 1.391(4) .
C27A H27A 0.9500 .
C27A C28A 1.376(4) .
C28A H28A 0.9500 .
C28A C29A 1.402(3) .
C29A C30A 1.424(3) .
C30A H30A 0.9500 .
C30A C31A 1.340(3) .
C31A H31A 0.9500 .
C16B C17B 1.427(7) .
C16B C25B 1.401(8) .
C17B C18B 1.441(8) .
C17B C22B 1.441(8) .
C18B H18B 0.9500 .
C18B C19B 1.362(8) .
C19B H19B 0.9500 .
C19B C20B 1.412(7) .
C20B C21B 1.406(7) .
C20B C26B 1.419(7) .
C21B C22B 1.440(8) .
C21B C29B 1.427(7) .
C22B C23B 1.408(7) .
C23B C24B 1.364(7) .
C23B C31B 1.451(8) .
C24B H24B 0.9500 .
C24B C25B 1.386(8) .
C25B H25B 0.9500 .
C26B H26B 0.9500 .
C26B C27B 1.393(8) .
C27B H27B 0.9500 .
C27B C28B 1.369(9) .
C28B H28B 0.9500 .
C28B C29B 1.399(8) .
C29B C30B 1.413(8) .
C30B H30B 0.9500 .
C30B C31B 1.325(8) .
C31B H31B 0.9500 .
C32 C33 1.5341(17) .
C32 C34 1.5367(19) .
C32 C35 1.5499(19) .
C33 H33A 0.9800 .
C33 H33B 0.9800 .
C33 H33C 0.9800 .
C34 H34A 0.9800 .
C34 H34B 0.9800 .
C34 H34C 0.9800 .
C35 H35A 0.9900 .
C35 H35B 0.9900 .
C35 C36 1.509(2) .
C36 H36A 0.9800 .
C36 H36B 0.9800 .
C36 H36C 0.9800 .
C1S_1 H1SA_1 0.9900 .
C1S_1 H1SB_1 0.9900 .
C1S_1 Cl2S_1 1.7623(18) .
C1S_1 Cl1S_1 1.777(2) .
C1S_2 H1SA_2 0.9900 .
C1S_2 H1SB_2 0.9900 .
C1S_2 Cl2S_2 1.760(9) .
C1S_2 Cl1S_2 1.772(9) .

loop_
_geom_torsion_atom_site_label_1
_geom_torsion_atom_site_label_2
_geom_torsion_atom_site_label_3
_geom_torsion_atom_site_label_4
_geom_torsion
_geom_torsion_site_symmetry_1
_geom_torsion_site_symmetry_2
_geom_torsion_site_symmetry_3
_geom_torsion_site_symmetry_4
O1 C1 C2 C3 177.92(11) . . . .
O1 C1 C2 C6 -3.03(18) . . . .
O3 C9 C10 C11 -175.48(11) . . . .
O3 C14 C15 C16A 71.46(14) . . . .
O3 C14 C15 C16B 71.46(14) . . . .
O4 C14 C15 C16A -109.29(15) . . . .
O4 C14 C15 C16B -109.29(15) . . . .
N1 C1 C2 C3 -2.87(16) . . . .
N1 C1 C2 C6 176.18(10) . . . .
N1 C8 C9 O3 -3.02(17) . . . .
N1 C8 C9 C10 -177.79(11) . . . .
N1 C8 C13 C12 178.81(11) . . . .
C1 N1 C5 O2 174.61(11) . . . .
C1 N1 C5 C4 -6.10(17) . . . .
C1 N1 C8 C9 -75.58(14) . . . .
C1 N1 C8 C13 105.57(13) . . . .
C1 C2 C3 C3 179.09(12) . . . 3_666
C1 C2 C3 C4 -1.21(16) . . . .
C1 C2 C6 C7 -178.64(11) . . . 3_666
C2 C3 C4 C5 1.90(17) . . . .
C2 C3 C4 C7 -179.78(11) . . . .
C3 C2 C6 C7 0.41(17) . . . 3_666
C3 C3 C4 C5 -178.39(12) 3_666 . . .
C3 C3 C4 C7 -0.1(2) 3_666 . . .
C3 C4 C5 O2 -179.25(11) . . . .
C3 C4 C5 N1 1.49(16) . . . .
C3 C4 C7 C6 -0.39(18) . . . 3_666
C5 N1 C1 O1 -173.99(11) . . . .
C5 N1 C1 C2 6.77(17) . . . .
C5 N1 C8 C9 98.78(13) . . . .
C5 N1 C8 C13 -80.06(14) . . . .
C5 C4 C7 C6 177.94(11) . . . 3_666
C6 C2 C3 C3 0.05(19) . . . 3_666
C6 C2 C3 C4 179.76(11) . . . .
C7 C4 C5 O2 2.41(18) . . . .
C7 C4 C5 N1 -176.85(11) . . . .
C8 N1 C1 O1 -0.19(17) . . . .
C8 N1 C1 C2 -179.43(10) . . . .
C8 N1 C5 O2 0.77(17) . . . .
C8 N1 C5 C4 -179.94(10) . . . .
C8 C9 C10 C11 -0.89(18) . . . .
C9 O3 C14 O4 0.34(18) . . . .
C9 O3 C14 C15 179.61(10) . . . .
C9 C8 C13 C12 -0.03(18) . . . .
C9 C10 C11 C12 -0.34(19) . . . .
C10 C11 C12 C13 1.33(18) . . . .
C10 C11 C12 C32 179.67(12) . . . .
C11 C12 C13 C8 -1.14(18) . . . .
C11 C12 C32 C33 5.89(18) . . . .
C11 C12 C32 C34 125.73(13) . . . .
C11 C12 C32 C35 -115.91(13) . . . .
C12 C32 C35 C36 57.59(15) . . . .
C13 C8 C9 O3 175.84(11) . . . .
C13 C8 C9 C10 1.07(18) . . . .
C13 C12 C32 C33 -175.80(12) . . . .
C13 C12 C32 C34 -55.96(16) . . . .
C13 C12 C32 C35 62.40(15) . . . .
C14 O3 C9 C8 114.10(12) . . . .
C14 O3 C9 C10 -71.19(15) . . . .
C14 C15 C16A C17A -90.6(11) . . . .
C14 C15 C16A C25A 92.4(3) . . . .
C14 C15 C16B C17B -90(3) . . . .
C14 C15 C16B C25B 88.4(10) . . . .
C15 C16A C17A C18A 3(2) . . . .
C15 C16A C17A C22A -175.9(9) . . . .
C15 C16A C25A C24A 177.4(3) . . . .
C15 C16B C17B C18B -1(7) . . . .
C15 C16B C17B C22B -177(4) . . . .
C15 C16B C25B C24B 177.1(11) . . . .
C16A C17A C18A C19A -178.0(12) . . . .
C16A C17A C22A C21A 177.3(10) . . . .
C16A C17A C22A C23A -1(2) . . . .
C17A C16A C25A C24A 0.3(12) . . . .
C17A C18A C19A C20A 0.4(13) . . . .
C17A C22A C23A C24A 0.0(12) . . . .
C17A C22A C23A C31A 177.6(11) . . . .
C18A C17A C22A C21A -2(2) . . . .
C18A C17A C22A C23A 179.6(11) . . . .
C18A C19A C20A C21A -1.3(5) . . . .
C18A C19A C20A C26A 177.2(4) . . . .
C19A C20A C21A C22A 0.5(4) . . . .
C19A C20A C21A C29A 178.6(2) . . . .
C19A C20A C26A C27A -179.0(2) . . . .
C20A C21A C22A C17A 1.2(11) . . . .
C20A C21A C22A C23A 179.5(3) . . . .
C20A C21A C29A C28A 0.4(3) . . . .
C20A C21A C29A C30A -178.76(19) . . . .
C20A C26A C27A C28A 0.6(3) . . . .
C21A C20A C26A C27A -0.6(3) . . . .
C21A C22A C23A C24A -178.3(3) . . . .
C21A C22A C23A C31A -0.7(5) . . . .
C21A C29A C30A C31A -0.9(3) . . . .
C22A C17A C18A C19A 1(2) . . . .
C22A C21A C29A C28A 178.5(3) . . . .
C22A C21A C29A C30A -0.6(4) . . . .
C22A C23A C24A C25A 1.2(5) . . . .
C22A C23A C31A C30A -0.8(4) . . . .
C23A C24A C25A C16A -1.4(6) . . . .
C24A C23A C31A C30A 176.7(2) . . . .
C25A C16A C17A C18A -179.8(12) . . . .
C25A C16A C17A C22A 1(2) . . . .
C26A C20A C21A C22A -178.0(3) . . . .
C26A C20A C21A C29A 0.1(3) . . . .
C26A C27A C28A C29A -0.1(3) . . . .
C27A C28A C29A C21A -0.4(3) . . . .
C27A C28A C29A C30A 178.73(19) . . . .
C28A C29A C30A C31A -180.0(2) . . . .
C29A C21A C22A C17A -176.9(11) . . . .
C29A C21A C22A C23A 1.4(5) . . . .
C29A C30A C31A C23A 1.6(3) . . . .
C31A C23A C24A C25A -176.3(3) . . . .
C16B C17B C18B C19B -174(4) . . . .
C16B C17B C22B C21B 173(4) . . . .
C16B C17B C22B C23B -2(7) . . . .
C17B C16B C25B C24B -5(4) . . . .
C17B C18B C19B C20B -1(4) . . . .
C17B C22B C23B C24B -1(4) . . . .
C17B C22B C23B C31B 177(3) . . . .
C18B C17B C22B C21B -3(7) . . . .
C18B C17B C22B C23B -178(3) . . . .
C18B C19B C20B C21B 1(2) . . . .
C18B C19B C20B C26B 178.9(15) . . . .
C19B C20B C21B C22B -1.4(15) . . . .
C19B C20B C21B C29B 177.4(8) . . . .
C19B C20B C26B C27B -177.0(8) . . . .
C20B C21B C22B C17B 3(4) . . . .
C20B C21B C22B C23B 178.4(11) . . . .
C20B C21B C29B C28B 0.3(13) . . . .
C20B C21B C29B C30B -178.4(8) . . . .
C20B C26B C27B C28B -1.0(12) . . . .
C21B C20B C26B C27B 1.4(12) . . . .
C21B C22B C23B C24B -177.1(12) . . . .
C21B C22B C23B C31B 1(2) . . . .
C21B C29B C30B C31B -1.2(13) . . . .
C22B C17B C18B C19B 2(7) . . . .
C22B C21B C29B C28B 179.1(11) . . . .
C22B C21B C29B C30B 0.4(14) . . . .
C22B C23B C24B C25B 2(2) . . . .
C22B C23B C31B C30B -1.9(16) . . . .
C23B C24B C25B C16B 1(2) . . . .
C24B C23B C31B C30B 176.4(10) . . . .
C25B C16B C17B C18B -179(4) . . . .
C25B C16B C17B C22B 5(7) . . . .
C26B C20B C21B C22B -179.9(10) . . . .
C26B C20B C21B C29B -1.1(13) . . . .
C26B C27B C28B C29B 0.2(13) . . . .
C27B C28B C29B C21B 0.2(13) . . . .
C27B C28B C29B C30B 178.9(8) . . . .
C28B C29B C30B C31B -179.9(8) . . . .
C29B C21B C22B C17B -176(4) . . . .
C29B C21B C22B C23B -0.5(19) . . . .
C29B C30B C31B C23B 1.9(13) . . . .
C31B C23B C24B C25B -176.6(13) . . . .
C32 C12 C13 C8 -179.55(11) . . . .
C33 C32 C35 C36 -65.80(15) . . . .
C34 C32 C35 C36 176.97(12) . . . .
